data_2226880
loop_
_publ_author_name
'Ferchichi, Tarek'
'Trojett, Besma'
'Dhaouadi, Hassouna'
'Marouani, Houda'

_publ_section_title
;
 1,4,8,11-Tetraazoniacyclotetradecane tetrachloridocobaltate(II)
 dichloride
;
_journal_coeditor_code HB5513
_journal_issue 8
_journal_name_full 'Acta Crystallographica Section E'
_journal_page_first m869
_journal_page_last m870
_journal_paper_doi 10.1107/S1600536810025079
_journal_volume 66
_journal_year 2010
_chemical_formula_iupac '(C10 H28 N4) [Co Cl4] Cl2'
_chemical_formula_moiety 'C10 H28 N4 4+, Cl4 Co 2-, 2(Cl -)'
_chemical_formula_structural 'C10 H28 Cl6 Co1 N4'
_chemical_formula_sum 'C10 H28 Cl6 Co N4'
_chemical_formula_weight 475.99
_chemical_name_systematic
;
1,4,8,11-Tetraazoniacyclotetradecane tetrachloridocobaltate(II) dichloride
;
_space_group_IT_number 2
_symmetry_cell_setting triclinic
_symmetry_space_group_name_Hall '-P 1'
_symmetry_space_group_name_H-M 'P -1'
_atom_sites_solution_hydrogens geom
_atom_sites_solution_primary direct
_atom_sites_solution_secondary difmap
_audit_creation_method SHELXL-97
_cell_angle_alpha 84.36(2)
_cell_angle_beta 85.56(2)
_cell_angle_gamma 77.84(2)
_cell_formula_units_Z 2
_cell_length_a 7.4058(10)
_cell_length_b 8.1244(10)
_cell_length_c 17.1470(10)
_cell_measurement_reflns_used 25
_cell_measurement_temperature 293
_cell_measurement_theta_max 15
_cell_measurement_theta_min 12
_cell_volume 1002.0(2)
_computing_cell_refinement 'CAD-4 EXPRESS (Enraf--Nonius, 1994)'
_computing_data_collection 'CAD-4 EXPRESS (Enraf--Nonius, 1994)'
_computing_data_reduction 'XCAD4 (Harms & Wocadlo, 1995)'
_computing_molecular_graphics 'ORTEP-3 (Farrugia, 1997)'
_computing_publication_material 'WinGX (Farrugia, 1999)'
_computing_structure_refinement 'SHELXL97 (Sheldrick, 2008)'
_computing_structure_solution 'SHELXS97 (Sheldrick, 2008)'
_diffrn_ambient_temperature 293
_diffrn_measured_fraction_theta_full 0.999
_diffrn_measured_fraction_theta_max 0.999
_diffrn_measurement_device '\k-geometry diffractometer'
_diffrn_measurement_device_type 'Enraf--Nonius CAD-4'
_diffrn_measurement_method 'non-profiled omega/2theta scans'
_diffrn_radiation_monochromator graphite
_diffrn_radiation_source 'fine-focus sealed tube'
_diffrn_radiation_type MoK\a
_diffrn_radiation_wavelength 0.71073
_diffrn_reflns_av_R_equivalents 0.0119
_diffrn_reflns_av_sigmaI/netI 0.0123
_diffrn_reflns_limit_h_max 2
_diffrn_reflns_limit_h_min -9
_diffrn_reflns_limit_k_max 10
_diffrn_reflns_limit_k_min -10
_diffrn_reflns_limit_l_max 21
_diffrn_reflns_limit_l_min -21
_diffrn_reflns_number 21712
_diffrn_reflns_theta_full 26.97
_diffrn_reflns_theta_max 26.97
_diffrn_reflns_theta_min 2.39
_diffrn_standards_decay_% -1
_diffrn_standards_interval_time 120
_diffrn_standards_number 2
_exptl_absorpt_coefficient_mu 1.655
_exptl_absorpt_correction_type none
_exptl_crystal_colour blue
_exptl_crystal_density_diffrn 1.578
_exptl_crystal_density_method 'not measured'
_exptl_crystal_description prism
_exptl_crystal_F_000 490
_exptl_crystal_size_max 0.20
_exptl_crystal_size_mid 0.15
_exptl_crystal_size_min 0.10
_refine_diff_density_max 0.993
_refine_diff_density_min -0.695
_refine_ls_extinction_coef 0.0098(15)
_refine_ls_extinction_expression Fc^*^=kFc[1+0.001xFc^2^\l^3^/sin(2\q)]^-1/4^
_refine_ls_extinction_method 'SHELXL97 (Sheldrick, 2008)'
_refine_ls_goodness_of_fit_ref 1.132
_refine_ls_hydrogen_treatment constr
_refine_ls_matrix_type full
_refine_ls_number_parameters 191
_refine_ls_number_reflns 4375
_refine_ls_number_restraints 0
_refine_ls_restrained_S_all 1.132
_refine_ls_R_factor_all 0.0418
_refine_ls_R_factor_gt 0.0372
_refine_ls_shift/su_max 0.001
_refine_ls_shift/su_mean 0.000
_refine_ls_structure_factor_coef Fsqd
_refine_ls_weighting_details 'calc w=1/[\s^2^(Fo^2^)+(0.0484P)^2^+1.0784P] where P=(Fo^2^+2Fc^2^)/3'
_refine_ls_weighting_scheme calc
_refine_ls_wR_factor_gt 0.0932
_refine_ls_wR_factor_ref 0.0979
_reflns_number_gt 4023
_reflns_number_total 4375
_reflns_threshold_expression I>2\s(I)
_cod_data_source_file hb5513.cif
_cod_data_source_block I
_cod_original_cell_volume 1001.97(19)
_cod_database_code 2226880
_cod_database_fobs_code 2226880

loop_
_symmetry_equiv_pos_as_xyz
'x, y, z'
'-x, -y, -z'

loop_
_atom_site_type_symbol
_atom_site_label
_atom_site_fract_x
_atom_site_fract_y
_atom_site_fract_z
_atom_site_U_iso_or_equiv
_atom_site_adp_type
_atom_site_calc_flag
_atom_site_refinement_flags
_atom_site_occupancy
_atom_site_disorder_assembly
_atom_site_disorder_group
Co Co 0.70021(4) 0.68008(4) 0.739869(18) 0.02545(12) Uani d . 1 . .
Cl Cl1 0.59983(10) 0.94777(8) 0.77340(4) 0.03784(17) Uani d . 1 . .
Cl Cl2 0.98382(9) 0.53726(8) 0.77981(4) 0.03170(15) Uani d . 1 . .
Cl Cl3 0.72293(9) 0.69599(9) 0.60513(3) 0.03302(16) Uani d . 1 . .
Cl Cl4 0.49963(9) 0.51312(8) 0.79699(4) 0.03371(16) Uani d . 1 . .
Cl Cl5 0.13290(9) 0.05084(8) 0.62097(4) 0.03219(15) Uani d . 1 . .
Cl Cl6 0.79324(9) 0.72834(9) 0.98838(4) 0.03847(17) Uani d . 1 . .
N N4 0.3477(3) 0.3336(3) 0.65786(12) 0.0285(4) Uani d . 1 . .
H H4A 0.3385 0.3878 0.7018 0.034 Uiso calc R 1 . .
H H4B 0.3043 0.2383 0.6705 0.034 Uiso calc R 1 . .
N N1 1.1540(3) 0.7804(3) 0.88701(12) 0.0287(4) Uani d . 1 . .
H H1A 1.0461 0.7781 0.9147 0.034 Uiso calc R 1 . .
H H1B 1.1948 0.6781 0.8688 0.034 Uiso calc R 1 . .
N N2 1.1506(3) 0.7095(2) 1.07369(12) 0.0260(4) Uani d . 1 . .
H H2A 1.0476 0.7014 1.0510 0.031 Uiso calc R 1 . .
H H2B 1.1708 0.6263 1.1126 0.031 Uiso calc R 1 . .
N N3 0.7691(3) 0.1442(3) 0.53021(13) 0.0288(4) Uani d . 1 . .
H H3A 0.7801 0.0709 0.4932 0.035 Uiso calc R 1 . .
H H3B 0.8470 0.0955 0.5675 0.035 Uiso calc R 1 . .
C C5 0.8823(4) 1.0892(3) 1.18244(15) 0.0317(5) Uani d . 1 . .
H H5A 0.7709 1.0990 1.2168 0.038 Uiso calc R 1 . .
H H5B 0.9785 1.1149 1.2117 0.038 Uiso calc R 1 . .
C C7 0.5487(3) 0.2847(3) 0.63236(14) 0.0266(5) Uani d . 1 . .
H H7A 0.6180 0.2286 0.6766 0.032 Uiso calc R 1 . .
H H7B 0.5958 0.3855 0.6142 0.032 Uiso calc R 1 . .
C C2 1.3114(3) 0.6829(3) 1.01371(15) 0.0293(5) Uani d . 1 . .
H H2C 1.3274 0.5700 0.9968 0.035 Uiso calc R 1 . .
H H2D 1.4227 0.6890 1.0387 0.035 Uiso calc R 1 . .
C C8 0.2242(3) 0.4440(3) 0.59907(15) 0.0282(5) Uani d . 1 . .
H H8A 0.0990 0.4699 0.6224 0.034 Uiso calc R 1 . .
H H8B 0.2223 0.3819 0.5537 0.034 Uiso calc R 1 . .
C C1 1.2914(3) 0.8090(3) 0.94166(14) 0.0276(5) Uani d . 1 . .
H H1C 1.2531 0.9223 0.9585 0.033 Uiso calc R 1 . .
H H1D 1.4111 0.8016 0.9134 0.033 Uiso calc R 1 . .
C C4 0.9406(4) 0.9072(3) 1.16103(15) 0.0308(5) Uani d . 1 . .
H H4C 0.9587 0.8328 1.2089 0.037 Uiso calc R 1 . .
H H4D 0.8417 0.8787 1.1345 0.037 Uiso calc R 1 . .
C C6 0.5756(3) 0.1671(3) 0.56660(15) 0.0274(5) Uani d . 1 . .
H H6A 0.5508 0.0582 0.5874 0.033 Uiso calc R 1 . .
H H6B 0.4884 0.2139 0.5268 0.033 Uiso calc R 1 . .
C C10 0.1664(3) 0.7006(3) 0.50678(16) 0.0297(5) Uani d . 1 . .
H H10A 0.1674 0.6241 0.4667 0.036 Uiso calc R 1 . .
H H10B 0.0399 0.7333 0.5279 0.036 Uiso calc R 1 . .
C C3 1.1177(4) 0.8759(3) 1.10836(17) 0.0336(6) Uani d . 1 . .
H H3C 1.1104 0.9656 1.0663 0.040 Uiso calc R 1 . .
H H3D 1.2218 0.8794 1.1387 0.040 Uiso calc R 1 . .
C C9 0.2862(4) 0.6085(3) 0.57213(18) 0.0371(6) Uani d . 1 . .
H H9A 0.2739 0.6784 0.6157 0.045 Uiso calc R 1 . .
H H9B 0.4151 0.5849 0.5532 0.045 Uiso calc R 1 . .

loop_
_atom_site_aniso_label
_atom_site_aniso_U_11
_atom_site_aniso_U_22
_atom_site_aniso_U_33
_atom_site_aniso_U_12
_atom_site_aniso_U_13
_atom_site_aniso_U_23
Co 0.02721(19) 0.02537(18) 0.02405(18) -0.00576(13) 0.00061(12) -0.00424(12)
Cl1 0.0455(4) 0.0261(3) 0.0424(4) -0.0072(3) -0.0007(3) -0.0074(3)
Cl2 0.0307(3) 0.0305(3) 0.0328(3) -0.0039(2) -0.0015(2) -0.0029(2)
Cl3 0.0324(3) 0.0433(4) 0.0248(3) -0.0102(3) -0.0001(2) -0.0059(2)
Cl4 0.0350(3) 0.0343(3) 0.0348(3) -0.0141(3) 0.0055(2) -0.0087(2)
Cl5 0.0361(3) 0.0301(3) 0.0321(3) -0.0084(2) -0.0056(2) -0.0048(2)
Cl6 0.0296(3) 0.0405(4) 0.0482(4) -0.0144(3) 0.0001(3) -0.0041(3)
N4 0.0340(11) 0.0270(10) 0.0257(10) -0.0094(9) 0.0056(8) -0.0071(8)
N1 0.0315(11) 0.0259(10) 0.0297(10) -0.0072(8) 0.0032(8) -0.0080(8)
N2 0.0289(10) 0.0208(9) 0.0271(10) -0.0036(8) 0.0004(8) -0.0001(8)
N3 0.0262(10) 0.0248(10) 0.0340(11) -0.0006(8) -0.0022(8) -0.0060(8)
C5 0.0376(14) 0.0331(13) 0.0241(11) -0.0065(11) 0.0034(10) -0.0066(10)
C7 0.0286(12) 0.0254(11) 0.0263(11) -0.0059(9) -0.0027(9) -0.0030(9)
C2 0.0253(11) 0.0258(11) 0.0351(13) -0.0011(9) 0.0020(10) -0.0062(10)
C8 0.0258(11) 0.0281(12) 0.0310(12) -0.0055(9) 0.0033(9) -0.0076(9)
C1 0.0256(11) 0.0301(12) 0.0288(12) -0.0094(9) 0.0040(9) -0.0067(9)
C4 0.0355(13) 0.0282(12) 0.0280(12) -0.0071(10) 0.0053(10) -0.0030(10)
C6 0.0262(11) 0.0235(11) 0.0328(12) -0.0051(9) 0.0007(9) -0.0054(9)
C10 0.0235(11) 0.0314(12) 0.0347(13) -0.0064(9) -0.0006(10) -0.0045(10)
C3 0.0334(13) 0.0319(13) 0.0383(14) -0.0100(11) 0.0063(11) -0.0151(11)
C9 0.0392(14) 0.0281(13) 0.0475(16) -0.0122(11) -0.0130(12) -0.0003(11)

loop_
_atom_type_symbol
_atom_type_description
_atom_type_scat_dispersion_real
_atom_type_scat_dispersion_imag
_atom_type_scat_source
C C 0.0033 0.0016 'International Tables Vol C Tables 4.2.6.8 and 6.1.1.4'
H H 0.0000 0.0000 'International Tables Vol C Tables 4.2.6.8 and 6.1.1.4'
Cl Cl 0.1484 0.1585 'International Tables Vol C Tables 4.2.6.8 and 6.1.1.4'
Co Co 0.3494 0.9721 'International Tables Vol C Tables 4.2.6.8 and 6.1.1.4'
N N 0.0061 0.0033 'International Tables Vol C Tables 4.2.6.8 and 6.1.1.4'

loop_
_geom_angle_atom_site_label_1
_geom_angle_atom_site_label_2
_geom_angle_atom_site_label_3
_geom_angle_site_symmetry_1
_geom_angle_site_symmetry_3
_geom_angle
_geom_angle_publ_flag
Cl1 Co Cl2 . . 117.71(3) ?
Cl1 Co Cl3 . . 106.35(3) ?
Cl2 Co Cl3 . . 106.05(3) ?
Cl1 Co Cl4 . . 109.41(3) ?
Cl2 Co Cl4 . . 103.43(3) ?
Cl3 Co Cl4 . . 114.17(3) ?
C7 N4 C8 . . 116.34(19) ?
C7 N4 H4A . . 108.2 ?
C8 N4 H4A . . 108.2 ?
C7 N4 H4B . . 108.2 ?
C8 N4 H4B . . 108.2 ?
H4A N4 H4B . . 107.4 ?
C1 N1 C5 . 2_777 115.3(2) ?
C1 N1 H1A . . 108.5 ?
C5 N1 H1A 2_777 . 108.5 ?
C1 N1 H1B . . 108.5 ?
C5 N1 H1B 2_777 . 108.5 ?
H1A N1 H1B . . 107.5 ?
C3 N2 C2 . . 114.07(19) ?
C3 N2 H2A . . 108.7 ?
C2 N2 H2A . . 108.7 ?
C3 N2 H2B . . 108.7 ?
C2 N2 H2B . . 108.7 ?
H2A N2 H2B . . 107.6 ?
C6 N3 C10 . 2_666 117.64(19) ?
C6 N3 H3A . . 107.9 ?
C10 N3 H3A 2_666 . 107.9 ?
C6 N3 H3B . . 107.9 ?
C10 N3 H3B 2_666 . 107.9 ?
H3A N3 H3B . . 107.2 ?
N1 C5 C4 2_777 . 114.7(2) ?
N1 C5 H5A 2_777 . 108.6 ?
C4 C5 H5A . . 108.6 ?
N1 C5 H5B 2_777 . 108.6 ?
C4 C5 H5B . . 108.6 ?
H5A C5 H5B . . 107.6 ?
N4 C7 C6 . . 110.50(19) ?
N4 C7 H7A . . 109.6 ?
C6 C7 H7A . . 109.6 ?
N4 C7 H7B . . 109.6 ?
C6 C7 H7B . . 109.6 ?
H7A C7 H7B . . 108.1 ?
N2 C2 C1 . . 114.7(2) ?
N2 C2 H2C . . 108.6 ?
C1 C2 H2C . . 108.6 ?
N2 C2 H2D . . 108.6 ?
C1 C2 H2D . . 108.6 ?
H2C C2 H2D . . 107.6 ?
N4 C8 C9 . . 113.0(2) ?
N4 C8 H8A . . 109.0 ?
C9 C8 H8A . . 109.0 ?
N4 C8 H8B . . 109.0 ?
C9 C8 H8B . . 109.0 ?
H8A C8 H8B . . 107.8 ?
N1 C1 C2 . . 113.2(2) ?
N1 C1 H1C . . 108.9 ?
C2 C1 H1C . . 108.9 ?
N1 C1 H1D . . 108.9 ?
C2 C1 H1D . . 108.9 ?
H1C C1 H1D . . 107.8 ?
C3 C4 C5 . . 113.2(2) ?
C3 C4 H4C . . 108.9 ?
C5 C4 H4C . . 108.9 ?
C3 C4 H4D . . 108.9 ?
C5 C4 H4D . . 108.9 ?
H4C C4 H4D . . 107.7 ?
N3 C6 C7 . . 110.9(2) ?
N3 C6 H6A . . 109.5 ?
C7 C6 H6A . . 109.5 ?
N3 C6 H6B . . 109.5 ?
C7 C6 H6B . . 109.5 ?
H6A C6 H6B . . 108.1 ?
N3 C10 C9 2_666 . 112.8(2) ?
N3 C10 H10A 2_666 . 109.0 ?
C9 C10 H10A . . 109.0 ?
N3 C10 H10B 2_666 . 109.0 ?
C9 C10 H10B . . 109.0 ?
H10A C10 H10B . . 107.8 ?
N2 C3 C4 . . 112.5(2) ?
N2 C3 H3C . . 109.1 ?
C4 C3 H3C . . 109.1 ?
N2 C3 H3D . . 109.1 ?
C4 C3 H3D . . 109.1 ?
H3C C3 H3D . . 107.8 ?
C10 C9 C8 . . 108.7(2) ?
C10 C9 H9A . . 109.9 ?
C8 C9 H9A . . 109.9 ?
C10 C9 H9B . . 109.9 ?
C8 C9 H9B . . 109.9 ?
H9A C9 H9B . . 108.3 ?

loop_
_geom_bond_atom_site_label_1
_geom_bond_atom_site_label_2
_geom_bond_site_symmetry_2
_geom_bond_distance
_geom_bond_publ_flag
Co Cl1 . 2.2609(8) y
Co Cl2 . 2.2950(9) y
Co Cl3 . 2.2963(7) y
Co Cl4 . 2.3170(8) y
N4 C7 . 1.500(3) ?
N4 C8 . 1.509(3) ?
N4 H4A . 0.9000 ?
N4 H4B . 0.9000 ?
N1 C1 . 1.503(3) ?
N1 C5 2_777 1.515(3) ?
N1 H1A . 0.9000 ?
N1 H1B . 0.9000 ?
N2 C3 . 1.495(3) ?
N2 C2 . 1.506(3) ?
N2 H2A . 0.9000 ?
N2 H2B . 0.9000 ?
N3 C6 . 1.500(3) ?
N3 C10 2_666 1.506(3) ?
N3 H3A . 0.9000 ?
N3 H3B . 0.9000 ?
C5 N1 2_777 1.515(3) ?
C5 C4 . 1.524(4) ?
C5 H5A . 0.9700 ?
C5 H5B . 0.9700 ?
C7 C6 . 1.523(3) ?
C7 H7A . 0.9700 ?
C7 H7B . 0.9700 ?
C2 C1 . 1.521(4) ?
C2 H2C . 0.9700 ?
C2 H2D . 0.9700 ?
C8 C9 . 1.522(4) ?
C8 H8A . 0.9700 ?
C8 H8B . 0.9700 ?
C1 H1C . 0.9700 ?
C1 H1D . 0.9700 ?
C4 C3 . 1.523(4) ?
C4 H4C . 0.9700 ?
C4 H4D . 0.9700 ?
C6 H6A . 0.9700 ?
C6 H6B . 0.9700 ?
C10 N3 2_666 1.506(3) ?
C10 C9 . 1.521(4) ?
C10 H10A . 0.9700 ?
C10 H10B . 0.9700 ?
C3 H3C . 0.9700 ?
C3 H3D . 0.9700 ?
C9 H9A . 0.9700 ?
C9 H9B . 0.9700 ?

loop_
_geom_hbond_atom_site_label_D
_geom_hbond_atom_site_label_H
_geom_hbond_atom_site_label_A
_geom_hbond_site_symmetry_A
_geom_hbond_distance_DH
_geom_hbond_distance_HA
_geom_hbond_distance_DA
_geom_hbond_angle_DHA
N1 H1A Cl6 . 0.90 2.26 3.155(2) 171
N1 H1B Cl4 1_655 0.90 2.65 3.370(2) 138
N1 H1B Cl2 . 0.90 2.75 3.315(2) 122
N2 H2A Cl6 . 0.90 2.20 3.090(2) 170
N2 H2B Cl2 2_767 0.90 2.51 3.284(2) 144
N2 H2B Cl4 2_767 0.90 2.95 3.609(2) 131
N3 H3A Cl5 2_656 0.90 2.27 3.129(2) 160
N3 H3B Cl5 1_655 0.90 2.32 3.132(2) 151
N4 H4A Cl4 . 0.90 2.50 3.298(2) 147
N4 H4A Cl2 1_455 0.90 2.93 3.508(2) 123
N4 H4B Cl5 . 0.90 2.43 3.192(2) 143
C2 H2C Cl6 2_767 0.97 2.74 3.589(3) 147
C6 H6B Cl3 2_666 0.97 2.80 3.758(3) 169
C10 H10A Cl3 2_666 0.97 2.92 3.820(3) 155
C3 H3D Cl1 2_777 0.97 2.74 3.610(3) 150
C3 H3C Cl6 2_777 0.97 2.79 3.634(3) 147
